data_7058045
loop_
_publ_author_name
'Zhang, Mingli'
'Shi, Hao'
'Meng, Di'
'Chen, Kai'
'Lin, Rui-Lian'
'Sun, Wen-Qi'
'Liu, Jing-Xin'

_publ_section_title
;
 Encapsulation and removal of aniline by di-cyclohexanocucurbit[6]uril
;
_journal_issue 3
_journal_name_full 'New Journal of Chemistry'
_journal_page_first 1487
_journal_paper_doi 10.1039/C8NJ05298K
_journal_volume 43
_journal_year 2019
_chemical_formula_sum 'C50 H84 Cd2 Cl8 N26 O24'
_chemical_formula_weight 1941.83
_space_group_IT_number 14
_space_group_name_Hall '-P 2yn'
_space_group_name_H-M_alt 'P 1 21/n 1'
_symmetry_cell_setting monoclinic
_symmetry_space_group_name_Hall '-P 2yn'
_symmetry_space_group_name_H-M 'P 1 21/n 1'
_atom_sites_solution_hydrogens geom
_atom_sites_solution_primary direct
_atom_sites_solution_secondary difmap
_audit_creation_method SHELXL-97
_audit_update_record
;
2018-09-20 deposited with the CCDC.
2018-12-12 downloaded from the CCDC.
;
_cell_angle_alpha 90.00
_cell_angle_beta 107.253(2)
_cell_angle_gamma 90.00
_cell_formula_units_Z 2
_cell_length_a 13.9104(6)
_cell_length_b 17.3756(8)
_cell_length_c 15.4262(9)
_cell_measurement_reflns_used 9942
_cell_measurement_temperature 296(2)
_cell_measurement_theta_max 27.55
_cell_measurement_theta_min 2.63
_cell_volume 3560.8(3)
_computing_cell_refinement 'Bruker SMART'
_computing_data_collection 'Bruker SMART'
_computing_data_reduction 'Bruker SAINT'
_computing_molecular_graphics 'Bruker SHELXTL'
_computing_publication_material 'Bruker SHELXTL'
_computing_structure_refinement 'SHELXL-97 (Sheldrick, 1997)'
_computing_structure_solution 'SHELXS-97 (Sheldrick, 1990)'
_diffrn_ambient_temperature 296(2)
_diffrn_measured_fraction_theta_full 0.998
_diffrn_measured_fraction_theta_max 0.998
_diffrn_measurement_device_type 'CCD area detector'
_diffrn_measurement_method 'phi and omega scans'
_diffrn_radiation_monochromator graphite
_diffrn_radiation_source 'fine-focus sealed tube'
_diffrn_radiation_type MoK\a
_diffrn_radiation_wavelength 0.71073
_diffrn_reflns_av_R_equivalents 0.0492
_diffrn_reflns_av_sigmaI/netI 0.0652
_diffrn_reflns_limit_h_max 17
_diffrn_reflns_limit_h_min -13
_diffrn_reflns_limit_k_max 19
_diffrn_reflns_limit_k_min -21
_diffrn_reflns_limit_l_max 16
_diffrn_reflns_limit_l_min -19
_diffrn_reflns_number 19620
_diffrn_reflns_theta_full 26.00
_diffrn_reflns_theta_max 26.00
_diffrn_reflns_theta_min 2.09
_diffrn_standards_decay_% none
_exptl_absorpt_coefficient_mu 0.994
_exptl_absorpt_correction_T_max 0.8259
_exptl_absorpt_correction_T_min 0.7751
_exptl_absorpt_correction_type multi-scan
_exptl_absorpt_process_details 'SADABS (Bruker, 2008)'
_exptl_crystal_colour colorless
_exptl_crystal_density_diffrn 1.811
_exptl_crystal_density_meas ?
_exptl_crystal_density_method 'not measured'
_exptl_crystal_description block
_exptl_crystal_F_000 1980
_exptl_crystal_size_max 0.27
_exptl_crystal_size_mid 0.23
_exptl_crystal_size_min 0.20
_platon_squeeze_details
;
;
_refine_diff_density_max 2.299
_refine_diff_density_min -2.464
_refine_diff_density_rms 0.169
_refine_ls_extinction_method none
_refine_ls_goodness_of_fit_ref 1.001
_refine_ls_hydrogen_treatment mixed
_refine_ls_matrix_type full
_refine_ls_number_parameters 478
_refine_ls_number_reflns 6978
_refine_ls_number_restraints 0
_refine_ls_restrained_S_all 1.001
_refine_ls_R_factor_all 0.0841
_refine_ls_R_factor_gt 0.0720
_refine_ls_shift/su_max 0.002
_refine_ls_shift/su_mean 0.000
_refine_ls_structure_factor_coef Fsqd
_refine_ls_weighting_details 'calc w=1/[\s^2^(Fo^2^)+(0.1600P)^2^+2.1976P] where P=(Fo^2^+2Fc^2^)/3'
_refine_ls_weighting_scheme calc
_refine_ls_wR_factor_gt 0.2026
_refine_ls_wR_factor_ref 0.2126
_reflns_number_gt 5653
_reflns_number_total 6978
_reflns_threshold_expression >2sigma(I)
_cod_data_source_file c8nj05298k2.cif
_cod_data_source_block p_CCDC1
_cod_depositor_comments
;
The following automatic conversions were performed:

'_symmetry_cell_setting' value 'Monoclinic' changed to 'monoclinic'
according to
/home/data/users/saulius/crontab/automatic-downloads/rss-feeds/RSC/lib/dictionaries/cif_core.dic
dictionary named 'cif_core.dic' version 2.4.2 from 2011-04-26.

'_exptl_crystal_density_meas' value 'not measured' was changed to '?'
- the value is perceived as not measured.

Automatic conversion script
Id: cif_fix_values 4973 2017-02-22 13:04:09Z antanas 

 Adding full bibliography for 7058043--7058045.cif.
;
_cod_original_sg_symbol_H-M P2(1)/n
_cod_database_code 7058045

loop_
_symmetry_equiv_pos_as_xyz
'x, y, z'
'-x+1/2, y+1/2, -z+1/2'
'-x, -y, -z'
'x-1/2, -y-1/2, z-1/2'

loop_
_atom_site_label
_atom_site_type_symbol
_atom_site_fract_x
_atom_site_fract_y
_atom_site_fract_z
_atom_site_U_iso_or_equiv
_atom_site_adp_type
_atom_site_occupancy
_atom_site_symmetry_multiplicity
_atom_site_calc_flag
_atom_site_refinement_flags
Cd1 Cd 0.74299(2) 0.048023(18) 0.92127(3) 0.02782(12) Uani 1 1 d .
Cl2 Cl 0.62204(8) 0.01472(6) 1.00284(10) 0.0374(3) Uani 1 1 d .
Cl3 Cl 0.64162(8) 0.11014(8) 0.78069(10) 0.0383(3) Uani 1 1 d .
Cl4 Cl 0.86406(9) 0.14823(8) 0.99471(10) 0.0408(3) Uani 1 1 d .
Cl1 Cl 0.83675(9) -0.07138(8) 0.91937(12) 0.0473(4) Uani 1 1 d .
O6 O 0.7307(2) -0.48665(19) 1.2589(3) 0.0317(8) Uani 1 1 d .
O5 O 0.7251(2) -0.30172(18) 1.1188(3) 0.0320(8) Uani 1 1 d .
O4 O 0.7158(2) -0.31461(17) 0.9127(3) 0.0301(8) Uani 1 1 d .
O3 O 0.2607(2) -0.33381(18) 0.7942(3) 0.0340(9) Uani 1 1 d .
O2 O 0.2690(2) -0.32533(18) 1.0060(3) 0.0316(8) Uani 1 1 d .
N12 N 0.5937(2) -0.4148(2) 1.2660(3) 0.0294(10) Uani 1 1 d .
N11 N 0.5745(2) -0.2392(2) 0.8938(3) 0.0277(9) Uani 1 1 d .
N10 N 0.3902(2) -0.2467(2) 0.8447(3) 0.0257(9) Uani 1 1 d .
N9 N 0.3941(2) -0.3282(2) 0.7352(3) 0.0278(9) Uani 1 1 d .
N8 N 0.5815(3) -0.4592(2) 0.7469(3) 0.0323(10) Uani 1 1 d .
O1 O 0.7209(2) -0.5076(2) 0.8570(3) 0.0399(10) Uani 1 1 d .
N7 N 0.5775(2) -0.3237(2) 0.7872(3) 0.0308(10) Uani 1 1 d .
N6 N 0.4000(2) -0.2442(2) 1.0038(3) 0.0303(10) Uani 1 1 d .
N5 N 0.5821(2) -0.2295(2) 1.0515(3) 0.0282(10) Uani 1 1 d .
N4 N 0.6013(3) -0.5366(2) 1.3073(3) 0.0296(10) Uani 1 1 d .
N3 N 0.4024(2) -0.3012(2) 1.1331(3) 0.0294(10) Uani 1 1 d .
N2 N 0.5887(3) -0.5835(2) 0.7764(3) 0.0297(10) Uani 1 1 d .
C21 C 0.3403(3) -0.3062(2) 0.7908(4) 0.0260(11) Uani 1 1 d .
C20 C 0.6395(3) -0.2803(2) 1.1143(4) 0.0274(11) Uani 1 1 d .
N1 N 0.5859(2) -0.3020(2) 1.1715(3) 0.0282(10) Uani 1 1 d .
C19 C 0.4810(3) -0.2225(2) 0.8218(4) 0.0286(11) Uani 1 1 d .
C18 C 0.3490(3) -0.2933(2) 1.0439(4) 0.0262(11) Uani 1 1 d .
C17 C 0.4887(3) -0.2115(3) 1.0691(4) 0.0304(12) Uani 1 1 d .
H17A H 0.4814 -0.1560 1.0767 0.037 Uiso 1 1 calc R
C16 C 0.6501(3) -0.4807(3) 1.2754(4) 0.0291(11) Uani 1 1 d .
C15 C 0.6387(3) -0.5156(3) 0.7989(4) 0.0325(12) Uani 1 1 d .
C14 C 0.4842(3) -0.2816(2) 0.7450(4) 0.0283(11) Uani 1 1 d .
C13 C 0.6138(3) -0.1977(2) 0.9783(4) 0.0298(12) Uani 1 1 d .
H13A H 0.6867 -0.1982 0.9953 0.036 Uiso 1 1 calc R
H13B H 0.5919 -0.1446 0.9691 0.036 Uiso 1 1 calc R
C12 C 0.6289(3) -0.2947(2) 0.8677(4) 0.0265(11) Uani 1 1 d .
C11 C 0.6343(3) -0.3402(3) 1.2564(4) 0.0300(12) Uani 1 1 d .
H11A H 0.7054 -0.3458 1.2623 0.036 Uiso 1 1 calc R
H11B H 0.6287 -0.3076 1.3058 0.036 Uiso 1 1 calc R
C10 C 0.6201(3) -0.3827(3) 0.7419(4) 0.0376(13) Uani 1 1 d .
H10A H 0.6066 -0.3688 0.6786 0.045 Uiso 1 1 calc R
H10B H 0.6926 -0.3835 0.7690 0.045 Uiso 1 1 calc R
C9 C 0.5052(3) -0.4247(3) 1.2955(4) 0.0272(11) Uani 1 1 d .
H9A H 0.5072 -0.3922 1.3479 0.033 Uiso 1 1 calc R
C8 C 0.4847(4) -0.2421(3) 0.6586(4) 0.0413(14) Uani 1 1 d .
H8A H 0.4192 -0.2189 0.6310 0.050 Uiso 1 1 calc R
H8B H 0.4961 -0.2800 0.6165 0.050 Uiso 1 1 calc R
C7 C 0.3548(3) -0.2126(2) 0.9148(4) 0.0296(12) Uani 1 1 d .
H7A H 0.3681 -0.1578 0.9167 0.036 Uiso 1 1 calc R
H7B H 0.2824 -0.2195 0.8990 0.036 Uiso 1 1 calc R
C6 C 0.3554(3) -0.3870(2) 0.6656(4) 0.0291(11) Uani 1 1 d .
H6A H 0.3699 -0.3717 0.6103 0.035 Uiso 1 1 calc R
H6B H 0.2828 -0.3900 0.6524 0.035 Uiso 1 1 calc R
C5 C 0.4947(3) -0.2560(3) 1.1568(4) 0.0312(12) Uani 1 1 d .
H5A H 0.4988 -0.2212 1.2079 0.037 Uiso 1 1 calc R
C4 C 0.3638(3) -0.3427(3) 1.1967(4) 0.0325(12) Uani 1 1 d .
H4A H 0.2921 -0.3507 1.1696 0.039 Uiso 1 1 calc R
H4B H 0.3728 -0.3114 1.2505 0.039 Uiso 1 1 calc R
C3 C 0.5603(4) -0.1218(3) 0.7493(5) 0.0530(17) Uani 1 1 d .
H3A H 0.6238 -0.1225 0.7973 0.064 Uiso 1 1 calc R
H3B H 0.5507 -0.0704 0.7237 0.064 Uiso 1 1 calc R
C2 C 0.4746(4) -0.1400(3) 0.7900(4) 0.0373(13) Uani 1 1 d .
H2A H 0.4789 -0.1059 0.8408 0.045 Uiso 1 1 calc R
H2B H 0.4103 -0.1314 0.7447 0.045 Uiso 1 1 calc R
C1 C 0.4930(3) -0.4884(3) 0.6809(4) 0.0310(12) Uani 1 1 d .
H1A H 0.4952 -0.4800 0.6187 0.037 Uiso 1 1 calc R
N13 N 0.2914(2) -0.4664(2) 0.9260(3) 0.0293(10) Uani 1 1 d .
H13E H 0.2553 -0.5046 0.9390 0.044 Uiso 1 1 calc R
H13F H 0.2763 -0.4612 0.8661 0.044 Uiso 1 1 calc R
H13G H 0.2773 -0.4228 0.9500 0.044 Uiso 1 1 calc R
C03 C 0.3997(3) -0.4839(2) 0.9642(3) 0.0228(10) Uani 1 1 d .
C02 C 0.5726(3) -0.4503(3) 0.9870(5) 0.0391(15) Uani 1 1 d .
H02A H 0.6209 -0.4174 0.9767 0.047 Uiso 1 1 calc R
C01 C 0.4698(3) -0.4331(3) 0.9525(5) 0.0478(17) Uani 1 1 d .
H01A H 0.4493 -0.3871 0.9216 0.057 Uiso 1 1 calc R
O3W O 0.9260(3) -0.55226(19) 1.3127(3) 0.0438(11) Uani 1 1 d .
O2W O 0.8987(3) -0.2468(2) 0.9172(3) 0.0478(11) Uani 1 1 d .
O1W O 0.1716(2) -0.58403(19) 0.9481(4) 0.0558(14) Uani 1 1 d .
C22 C 0.5657(4) -0.1798(3) 0.6745(5) 0.0549(18) Uani 1 1 d .
H22A H 0.5580 -0.1521 0.6182 0.066 Uiso 1 1 calc R
H22B H 0.6315 -0.2040 0.6918 0.066 Uiso 1 1 calc R
O4W O 0.9262(4) -0.4790(4) 0.9214(4) 0.0809(17) Uani 1 1 d .

loop_
_atom_site_aniso_label
_atom_site_aniso_U_11
_atom_site_aniso_U_22
_atom_site_aniso_U_33
_atom_site_aniso_U_23
_atom_site_aniso_U_13
_atom_site_aniso_U_12
Cd1 0.01690(17) 0.0297(2) 0.0390(3) -0.00776(14) 0.01159(16) 0.00031(10)
Cl2 0.0313(5) 0.0283(5) 0.0615(9) 0.0019(5) 0.0276(6) 0.0016(4)
Cl3 0.0187(5) 0.0561(7) 0.0404(8) -0.0067(6) 0.0093(5) 0.0043(5)
Cl4 0.0316(5) 0.0477(7) 0.0388(8) -0.0094(6) 0.0041(5) -0.0116(5)
Cl1 0.0419(6) 0.0432(6) 0.0668(10) -0.0041(7) 0.0314(7) 0.0164(5)
O6 0.0162(13) 0.0383(17) 0.038(2) -0.0140(16) 0.0036(14) 0.0110(12)
O5 0.0127(12) 0.0373(17) 0.044(2) -0.0100(16) 0.0059(14) 0.0078(12)
O4 0.0134(12) 0.0283(15) 0.048(2) -0.0013(15) 0.0078(13) 0.0015(11)
O3 0.0142(13) 0.0306(16) 0.055(3) -0.0085(17) 0.0080(14) 0.0007(11)
O2 0.0117(12) 0.0377(17) 0.038(2) -0.0041(16) -0.0034(13) 0.0071(12)
N12 0.0153(15) 0.0294(19) 0.040(3) -0.0108(18) 0.0035(16) 0.0115(14)
N11 0.0153(15) 0.0241(17) 0.042(3) -0.0043(18) 0.0061(16) -0.0017(13)
N10 0.0116(14) 0.0225(17) 0.042(3) -0.0087(17) 0.0067(15) 0.0015(12)
N9 0.0156(15) 0.0279(18) 0.037(3) -0.0085(18) 0.0043(16) 0.0026(13)
N8 0.0193(17) 0.035(2) 0.040(3) -0.0131(19) 0.0034(18) 0.0069(14)
O1 0.0190(14) 0.050(2) 0.045(2) -0.0097(19) 0.0012(15) 0.0062(14)
N7 0.0147(15) 0.0275(18) 0.050(3) -0.0060(19) 0.0087(17) 0.0081(14)
N6 0.0109(14) 0.0307(19) 0.042(3) -0.0071(19) -0.0030(16) 0.0040(13)
N5 0.0121(14) 0.0257(18) 0.041(3) -0.0077(18) -0.0011(16) 0.0046(13)
N4 0.0176(16) 0.0296(19) 0.039(3) -0.0063(18) 0.0049(17) 0.0122(14)
N3 0.0129(15) 0.0344(19) 0.039(3) -0.0050(19) 0.0040(16) 0.0076(14)
N2 0.0172(16) 0.034(2) 0.033(3) -0.0066(19) 0.0008(16) 0.0095(14)
C21 0.0169(18) 0.024(2) 0.035(3) -0.003(2) 0.0043(18) 0.0077(15)
C20 0.0137(17) 0.025(2) 0.039(3) -0.015(2) 0.0003(19) 0.0020(15)
N1 0.0120(15) 0.0305(19) 0.038(3) -0.0080(18) 0.0016(16) 0.0100(13)
C19 0.0157(17) 0.023(2) 0.047(3) -0.002(2) 0.0090(19) 0.0050(15)
C18 0.0133(17) 0.029(2) 0.033(3) -0.006(2) 0.0016(18) 0.0110(15)
C17 0.0186(18) 0.026(2) 0.043(3) -0.015(2) 0.004(2) 0.0054(16)
C16 0.0215(19) 0.029(2) 0.030(3) -0.011(2) -0.0026(19) 0.0126(17)
C15 0.0201(19) 0.042(3) 0.035(3) -0.013(2) 0.006(2) 0.0111(18)
C14 0.0144(17) 0.025(2) 0.045(3) 0.000(2) 0.0079(19) 0.0042(15)
C13 0.0155(18) 0.021(2) 0.048(3) -0.004(2) 0.002(2) -0.0027(15)
C12 0.0149(17) 0.0219(19) 0.043(3) 0.000(2) 0.0093(19) 0.0003(15)
C11 0.0151(17) 0.032(2) 0.034(3) -0.016(2) -0.0062(18) 0.0052(16)
C10 0.0201(19) 0.041(3) 0.055(4) -0.014(3) 0.016(2) 0.0063(19)
C9 0.0206(19) 0.030(2) 0.028(3) -0.007(2) 0.0032(19) 0.0102(17)
C8 0.030(2) 0.048(3) 0.045(4) 0.004(3) 0.010(2) 0.004(2)
C7 0.0145(17) 0.025(2) 0.045(3) -0.005(2) 0.0017(19) 0.0099(15)
C6 0.0215(19) 0.026(2) 0.035(3) -0.005(2) 0.0014(19) 0.0080(17)
C5 0.0131(18) 0.031(2) 0.045(3) -0.019(2) 0.002(2) 0.0110(17)
C4 0.0197(19) 0.041(2) 0.035(3) -0.007(2) 0.005(2) 0.0155(18)
C3 0.043(3) 0.042(3) 0.074(5) 0.011(3) 0.017(3) -0.013(2)
C2 0.032(2) 0.027(2) 0.049(4) 0.001(2) 0.005(2) 0.0062(18)
C1 0.024(2) 0.034(2) 0.034(3) -0.009(2) 0.007(2) 0.0101(18)
N13 0.0100(15) 0.0318(18) 0.045(3) 0.0030(19) 0.0070(16) 0.0027(13)
C03 0.0093(15) 0.0220(19) 0.036(3) -0.0062(19) 0.0051(17) 0.0021(14)
C02 0.0155(19) 0.035(3) 0.063(4) 0.016(2) 0.006(2) -0.0013(16)
C01 0.020(2) 0.043(3) 0.078(5) 0.026(3) 0.009(3) 0.008(2)
O3W 0.0266(16) 0.039(2) 0.068(3) 0.0003(19) 0.0175(18) 0.0101(13)
O2W 0.0364(17) 0.0397(19) 0.074(3) -0.009(2) 0.0259(19) -0.0046(15)
O1W 0.0257(16) 0.0255(17) 0.113(4) -0.007(2) 0.016(2) 0.0001(13)
C22 0.040(3) 0.049(3) 0.087(5) 0.015(3) 0.036(3) 0.002(2)
O4W 0.064(3) 0.121(4) 0.060(4) 0.001(3) 0.023(3) -0.045(3)

loop_
_atom_type_symbol
_atom_type_description
_atom_type_scat_dispersion_real
_atom_type_scat_dispersion_imag
_atom_type_scat_source
C C 0.0033 0.0016 'International Tables Vol C Tables 4.2.6.8 and 6.1.1.4'
H H 0.0000 0.0000 'International Tables Vol C Tables 4.2.6.8 and 6.1.1.4'
N N 0.0061 0.0033 'International Tables Vol C Tables 4.2.6.8 and 6.1.1.4'
O O 0.0106 0.0060 'International Tables Vol C Tables 4.2.6.8 and 6.1.1.4'
Cl Cl 0.1484 0.1585 'International Tables Vol C Tables 4.2.6.8 and 6.1.1.4'
Cd Cd -0.8075 1.2024 'International Tables Vol C Tables 4.2.6.8 and 6.1.1.4'

loop_
_geom_angle_atom_site_label_1
_geom_angle_atom_site_label_2
_geom_angle_atom_site_label_3
_geom_angle
_geom_angle_site_symmetry_1
_geom_angle_site_symmetry_3
Cl2 Cd1 Cl4 114.35(5) . .
Cl2 Cd1 Cl1 104.75(5) . .
Cl4 Cd1 Cl1 108.11(5) . .
Cl2 Cd1 Cl3 104.78(4) . .
Cl4 Cd1 Cl3 103.38(5) . .
Cl1 Cd1 Cl3 121.88(5) . .
C16 N12 C11 122.2(4) . .
C16 N12 C9 112.4(4) . .
C11 N12 C9 122.4(4) . .
C12 N11 C13 121.7(4) . .
C12 N11 C19 111.2(4) . .
C13 N11 C19 126.7(4) . .
C21 N10 C7 122.5(4) . .
C21 N10 C19 112.6(4) . .
C7 N10 C19 124.9(4) . .
C21 N9 C14 113.4(4) . .
C21 N9 C6 120.7(4) . .
C14 N9 C6 125.5(4) . .
C15 N8 C1 112.9(4) . .
C15 N8 C10 122.2(4) . .
C1 N8 C10 122.8(4) . .
C12 N7 C10 121.9(4) . .
C12 N7 C14 112.6(4) . .
C10 N7 C14 124.8(4) . .
C18 N6 C7 122.1(3) . .
C18 N6 C17 112.1(4) . .
C7 N6 C17 123.5(4) . .
C20 N5 C17 112.0(4) . .
C20 N5 C13 123.4(4) . .
C17 N5 C13 124.7(4) . .
C16 N4 C1 113.6(4) . 3_647
C16 N4 C6 122.9(4) . 3_647
C1 N4 C6 123.2(4) 3_647 3_647
C18 N3 C4 122.3(4) . .
C18 N3 C5 112.1(4) . .
C4 N3 C5 125.2(4) . .
C15 N2 C4 122.7(4) . 3_647
C15 N2 C9 112.7(4) . 3_647
C4 N2 C9 122.6(4) 3_647 3_647
O3 C21 N9 126.6(4) . .
O3 C21 N10 124.7(5) . .
N9 C21 N10 108.7(4) . .
O5 C20 N1 125.8(5) . .
O5 C20 N5 125.6(5) . .
N1 C20 N5 108.5(3) . .
C20 N1 C11 121.0(3) . .
C20 N1 C5 111.4(4) . .
C11 N1 C5 122.9(4) . .
N11 C19 N10 113.1(4) . .
N11 C19 C2 112.8(4) . .
N10 C19 C2 112.2(3) . .
N11 C19 C14 102.9(3) . .
N10 C19 C14 102.3(3) . .
C2 C19 C14 112.7(5) . .
O2 C18 N3 125.6(5) . .
O2 C18 N6 125.8(5) . .
N3 C18 N6 108.6(4) . .
N5 C17 N6 114.3(4) . .
N5 C17 C5 103.9(3) . .
N6 C17 C5 103.0(4) . .
O6 C16 N4 126.9(4) . .
O6 C16 N12 125.4(5) . .
N4 C16 N12 107.7(4) . .
O1 C15 N2 125.2(5) . .
O1 C15 N8 126.8(5) . .
N2 C15 N8 108.0(4) . .
N9 C14 N7 112.9(4) . .
N9 C14 C8 113.0(4) . .
N7 C14 C8 112.8(4) . .
N9 C14 C19 102.9(4) . .
N7 C14 C19 102.2(4) . .
C8 C14 C19 112.2(4) . .
N5 C13 N11 113.3(4) . .
O4 C12 N7 125.2(4) . .
O4 C12 N11 124.2(5) . .
N7 C12 N11 110.6(4) . .
N12 C11 N1 114.5(4) . .
N8 C10 N7 114.2(4) . .
N12 C9 N2 113.9(4) . 3_647
N12 C9 C1 103.5(3) . 3_647
N2 C9 C1 102.9(4) 3_647 3_647
C14 C8 C22 112.2(5) . .
N6 C7 N10 114.1(3) . .
N9 C6 N4 113.1(4) . 3_647
N3 C5 N1 113.8(4) . .
N3 C5 C17 103.6(4) . .
N1 C5 C17 103.3(4) . .
N3 C4 N2 114.1(4) . 3_647
C2 C3 C22 112.7(4) . .
C19 C2 C3 110.5(4) . .
N8 C1 N4 115.1(4) . 3_647
N8 C1 C9 103.1(4) . 3_647
N4 C1 C9 102.4(4) 3_647 3_647
C02 C03 C01 121.4(4) 3_647 .
C02 C03 N13 118.8(4) 3_647 .
C01 C03 N13 119.8(4) . .
C03 C02 C01 118.6(5) 3_647 .
C03 C01 C02 120.0(5) . .
C8 C22 C3 112.5(5) . .

loop_
_geom_bond_atom_site_label_1
_geom_bond_atom_site_label_2
_geom_bond_distance
_geom_bond_site_symmetry_2
Cd1 Cl2 2.4504(13) .
Cd1 Cl4 2.4535(12) .
Cd1 Cl1 2.4555(12) .
Cd1 Cl3 2.4581(14) .
O6 C16 1.226(6) .
O5 C20 1.230(5) .
O4 C12 1.250(5) .
O3 C21 1.222(5) .
O2 C18 1.227(5) .
N12 C16 1.371(5) .
N12 C11 1.440(6) .
N12 C9 1.445(6) .
N11 C12 1.360(6) .
N11 C13 1.446(7) .
N11 C19 1.468(6) .
N10 C21 1.378(6) .
N10 C7 1.443(7) .
N10 C19 1.470(6) .
N9 C21 1.351(6) .
N9 C14 1.462(5) .
N9 C6 1.465(6) .
N8 C15 1.363(6) .
N8 C1 1.438(6) .
N8 C10 1.443(6) .
O1 C15 1.234(6) .
N7 C12 1.335(7) .
N7 C10 1.461(6) .
N7 C14 1.464(5) .
N6 C18 1.369(7) .
N6 C7 1.438(7) .
N6 C17 1.458(6) .
N5 C20 1.378(6) .
N5 C17 1.438(6) .
N5 C13 1.438(7) .
N4 C16 1.359(7) .
N4 C1 1.444(5) 3_647
N4 C6 1.466(5) 3_647
N3 C18 1.362(6) .
N3 C4 1.444(7) .
N3 C5 1.456(5) .
N2 C15 1.361(6) .
N2 C4 1.445(6) 3_647
N2 C9 1.449(6) 3_647
C20 N1 1.366(7) .
N1 C11 1.444(7) .
N1 C5 1.459(5) .
C19 C2 1.509(7) .
C19 C14 1.578(7) .
C17 C5 1.539(8) .
C14 C8 1.501(8) .
C9 N2 1.449(6) 3_647
C9 C1 1.552(7) 3_647
C8 C22 1.529(7) .
C6 N4 1.466(5) 3_647
C4 N2 1.445(6) 3_647
C3 C2 1.536(8) .
C3 C22 1.551(10) .
C1 N4 1.444(5) 3_647
C1 C9 1.552(7) 3_647
N13 C03 1.477(5) .
C03 C02 1.361(7) 3_647
C03 C01 1.367(7) .
C02 C03 1.361(7) 3_647
C02 C01 1.402(6) .

loop_
_platon_squeeze_void_nr
_platon_squeeze_void_average_x
_platon_squeeze_void_average_y
_platon_squeeze_void_average_z
_platon_squeeze_void_volume
_platon_squeeze_void_count_electrons
_platon_squeeze_void_content
1 0.074 0.642 0.883 25 15 ' '
2 0.426 0.142 0.617 25 15 ' '
3 0.574 0.858 0.383 25 15 ' '
4 0.926 0.358 0.117 25 15 ' '
